data_4086486
loop_
_publ_author_name
'Cook, Timothy D.'
'Natoli, Sean N.'
'Fanwick, Phillip E.'
'Ren, Tong'

_publ_section_title
;
 CoIII(cyclam) Oligoynyls: Monomeric Oligoynyl Complexes and Dimeric
 Complexes with an Oligoyn-diyl Bridge
;
_journal_name_full Organometallics
_journal_paper_doi 10.1021/acs.organomet.6b00219
_journal_year 2016
_chemical_formula_moiety 'C24 H48 Cl2 Co2 N8, 2(C H4 O), 2(Cl)'
_chemical_formula_sum 'C26 H56 Cl4 Co2 N8 O2'
_chemical_formula_weight 772.44
_space_group_crystal_system triclinic
_space_group_IT_number 2
_space_group_name_Hall '-P 1'
_space_group_name_H-M_alt 'P -1'
_symmetry_space_group_name_Hall '-P 1'
_symmetry_space_group_name_H-M 'P -1'
_atom_sites_solution_hydrogens geom
_atom_sites_solution_primary direct
_atom_sites_solution_secondary difmap
_audit_creation_method SHELXL-2014/7
_cell_angle_alpha 105.879(4)
_cell_angle_beta 106.443(3)
_cell_angle_gamma 93.774(3)
_cell_formula_units_Z 1
_cell_length_a 8.0203(3)
_cell_length_b 9.8620(6)
_cell_length_c 11.8682(6)
_cell_measurement_reflns_used 16567
_cell_measurement_temperature 150(2)
_cell_measurement_theta_max 27.460
_cell_measurement_theta_min 1.200
_cell_volume 855.47(8)
_computing_cell_refinement 'HKL3000 (Otwinowski & Minor, 1997)'
_computing_data_collection 'Nonius Collect (Nonius, 1998)'
_computing_data_reduction 'HKL3000 (Otwinowski & Minor, 1997)'
_computing_structure_refinement
;  
SHELXL-2014/7 (Sheldrick, 2014), 
SHELXLE Rev714 (H\"ubschle et al., 2011)
;
_computing_structure_solution 'SHELXS-97 (Sheldrick, 2008)'
_diffrn_ambient_temperature 150(2)
_diffrn_measured_fraction_theta_full 0.993
_diffrn_measured_fraction_theta_max 0.980
_diffrn_measurement_device_type 'Nonius Kappa CCD diffractometer'
_diffrn_measurement_method '\w and \f scans'
_diffrn_radiation_monochromator graphite
_diffrn_radiation_type MoK\a
_diffrn_radiation_wavelength 0.71073
_diffrn_reflns_av_R_equivalents 0.042
_diffrn_reflns_av_unetI/netI 0.0488
_diffrn_reflns_Laue_measured_fraction_full 0.993
_diffrn_reflns_Laue_measured_fraction_max 0.980
_diffrn_reflns_limit_h_max 0
_diffrn_reflns_limit_h_min -10
_diffrn_reflns_limit_k_max 15
_diffrn_reflns_limit_k_min -17
_diffrn_reflns_limit_l_max 22
_diffrn_reflns_limit_l_min -22
_diffrn_reflns_number 3834
_diffrn_reflns_point_group_measured_fraction_full 0.993
_diffrn_reflns_point_group_measured_fraction_max 0.980
_diffrn_reflns_theta_full 25.242
_diffrn_reflns_theta_max 27.460
_diffrn_reflns_theta_min 1.879
_diffrn_source 'fine focus X-ray tube'
_exptl_absorpt_coefficient_mu 1.319
_exptl_absorpt_correction_T_max 0.822
_exptl_absorpt_correction_T_min 0.104
_exptl_absorpt_correction_type multi-scan
_exptl_absorpt_process_details 'SCALEPACK (Otwinowski & Minor, 1997)'
_exptl_crystal_colour orange
_exptl_crystal_density_diffrn 1.499
_exptl_crystal_description plate
_exptl_crystal_F_000 406
_exptl_crystal_size_max 0.500
_exptl_crystal_size_mid 0.320
_exptl_crystal_size_min 0.150
_refine_diff_density_max 0.530
_refine_diff_density_min -0.609
_refine_diff_density_rms 0.075
_refine_ls_extinction_method none
_refine_ls_goodness_of_fit_ref 1.078
_refine_ls_hydrogen_treatment constr
_refine_ls_matrix_type full
_refine_ls_number_parameters 246
_refine_ls_number_reflns 3834
_refine_ls_number_restraints 83
_refine_ls_restrained_S_all 1.070
_refine_ls_R_factor_all 0.0598
_refine_ls_R_factor_gt 0.0442
_refine_ls_shift/su_max 0.001
_refine_ls_shift/su_mean 0.000
_refine_ls_structure_factor_coef Fsqd
_refine_ls_weighting_details 'w=1/[\s^2^(Fo^2^)+(0.0258P)^2^+1.0401P] where P=(Fo^2^+2Fc^2^)/3'
_refine_ls_weighting_scheme calc
_refine_ls_wR_factor_gt 0.0891
_refine_ls_wR_factor_ref 0.0941
_reflns_Friedel_coverage 0.000
_reflns_number_gt 3120
_reflns_number_total 3834
_reflns_threshold_expression 'I > 2\s(I)'
_cod_data_source_file om6b00219_si_003.cif
_cod_data_source_block tc201b_pl
_cod_database_code 4086486
_shelx_shelxl_version_number 2014/7
_shelx_space_group_comment
;
The symmetry employed for this shelxl refinement is uniquely defined
by the following loop, which should always be used as a source of
symmetry information in preference to the above space-group names.
They are only intended as comments.
;
_shelx_estimated_absorpt_t_min 0.558
_shelx_estimated_absorpt_t_max 0.827

loop_
_space_group_symop_operation_xyz
'x, y, z'
'-x, -y, -z'

loop_
_atom_site_label
_atom_site_type_symbol
_atom_site_fract_x
_atom_site_fract_y
_atom_site_fract_z
_atom_site_U_iso_or_equiv
_atom_site_adp_type
_atom_site_occupancy
_atom_site_site_symmetry_order
_atom_site_calc_flag
_atom_site_refinement_flags_posn
_atom_site_refinement_flags_adp
_atom_site_refinement_flags_occupancy
_atom_site_disorder_assembly
_atom_site_disorder_group
C1 C 0.3275(4) 0.3563(3) 0.8722(2) 0.0266(6) Uani 1 1 d . . . . .
C2 C 0.4361(4) 0.4479(3) 0.9536(2) 0.0278(6) Uani 1 1 d . . . . .
C3 C 0.0507(4) 0.1331(3) 0.9521(3) 0.0299(6) Uani 1 1 d . . . . .
H3A H -0.0441 0.0525 0.8992 0.036 Uiso 1 1 calc R U . . .
H3B H 0.0423 0.1599 1.0368 0.036 Uiso 1 1 calc R U . . .
C4 C 0.2282(4) 0.0910(3) 0.9525(3) 0.0300(6) Uani 1 1 d . . . . .
H4A H 0.3233 0.1677 1.0121 0.036 Uiso 1 1 calc R U . . .
H4B H 0.2415 0.0026 0.9764 0.036 Uiso 1 1 calc R U . . .
C5 C 0.4164(4) 0.0439(3) 0.8210(3) 0.0308(6) Uani 1 1 d . . . . .
H5A H 0.4466 -0.0400 0.8486 0.037 Uiso 1 1 calc R U . . .
H5B H 0.5023 0.1281 0.8787 0.037 Uiso 1 1 calc R U . . .
C6 C 0.4311(4) 0.0195(3) 0.6921(3) 0.0324(7) Uani 1 1 d . . . . .
H6A H 0.5473 -0.0086 0.6919 0.039 Uiso 1 1 calc R U . . .
H6B H 0.3397 -0.0608 0.6338 0.039 Uiso 1 1 calc R U . . .
C7 C 0.4107(4) 0.1486(3) 0.6472(3) 0.0313(7) Uani 1 1 d . . . . .
H7A H 0.4952 0.2314 0.7087 0.038 Uiso 1 1 calc R U . . .
H7B H 0.4392 0.1301 0.5689 0.038 Uiso 1 1 calc R U . . .
C8 C 0.2121(5) 0.3050(3) 0.5758(3) 0.0393(8) Uani 1 1 d . . . . .
H8A H 0.2205 0.2770 0.4911 0.047 Uiso 1 1 calc R U . . .
H8B H 0.3055 0.3869 0.6278 0.047 Uiso 1 1 calc R U . . .
C9 C 0.0335(5) 0.3443(4) 0.5747(3) 0.0430(9) Uani 1 1 d . . . . .
H9A H 0.0173 0.4313 0.5491 0.052 Uiso 1 1 calc R U . . .
H9B H -0.0601 0.2657 0.5162 0.052 Uiso 1 1 calc R U . . .
C10 C -0.1547(4) 0.3901(3) 0.7056(3) 0.0350(7) Uani 1 1 d . . . . .
H10A H -0.2382 0.3029 0.6513 0.042 Uiso 1 1 calc R U . . .
H10B H -0.1897 0.4704 0.6738 0.042 Uiso 1 1 calc R U . . .
C11 C -0.1653(4) 0.4209(3) 0.8357(3) 0.0331(7) Uani 1 1 d . . . . .
H11A H -0.0721 0.5014 0.8912 0.040 Uiso 1 1 calc R U . . .
H11B H -0.2802 0.4512 0.8367 0.040 Uiso 1 1 calc R U . . .
C12 C -0.1451(4) 0.2952(3) 0.8852(3) 0.0286(6) Uani 1 1 d . . . . .
H12A H -0.1695 0.3187 0.9650 0.034 Uiso 1 1 calc R U . . .
H12B H -0.2326 0.2122 0.8269 0.034 Uiso 1 1 calc R U . . .
Cl1 Cl -0.11019(9) 0.05062(7) 0.63962(6) 0.02735(17) Uani 1 1 d . . . . .
Cl2A Cl 0.9267(19) 0.2828(4) 0.2397(6) 0.0325(15) Uani 0.44(2) 1 d D . P . .
Cl2B Cl 0.8456(19) 0.2786(3) 0.2165(6) 0.0444(15) Uani 0.56(2) 1 d . . P . .
Co1 Co 0.13266(5) 0.21932(3) 0.76436(3) 0.01947(11) Uani 1 1 d . . . . .
N1 N 0.0335(3) 0.2562(2) 0.90317(19) 0.0226(5) Uani 1 1 d . . . . .
H1 H 0.1146 0.3389 0.9698 0.027 Uiso 1 1 calc R U . . .
N2 N 0.2377(3) 0.0671(2) 0.82535(19) 0.0231(5) Uani 1 1 d . . . . .
H2 H 0.1577 -0.0242 0.7733 0.028 Uiso 1 1 calc R U . . .
N3 N 0.2315(3) 0.1836(2) 0.62698(19) 0.0247(5) Uani 1 1 d . . . . .
H3 H 0.1527 0.0992 0.5609 0.030 Uiso 1 1 calc R U . . .
N4 N 0.0247(3) 0.3701(2) 0.7019(2) 0.0291(6) Uani 1 1 d . . . . .
H4 H 0.1030 0.4624 0.7532 0.035 Uiso 1 1 calc R U . . .
O1A O 0.3155(11) 0.2429(10) 0.2321(8) 0.067(2) Uani 0.353(3) 1 d D U P A 1
H1A H 0.2317 0.2679 0.2580 0.100 Uiso 0.353(3) 1 calc R U P A 1
C13A C 0.461(5) 0.333(4) 0.301(2) 0.062(5) Uani 0.353(3) 1 d D U P A 1
H13A H 0.5470 0.3253 0.2556 0.093 Uiso 0.353(3) 1 calc R U P A 1
H13B H 0.5098 0.3112 0.3778 0.093 Uiso 0.353(3) 1 calc R U P A 1
H13C H 0.4336 0.4310 0.3189 0.093 Uiso 0.353(3) 1 calc R U P A 1
O1B O 0.4726(9) 0.3639(7) 0.2281(6) 0.0541(17) Uani 0.416(3) 1 d D U P B 2
H1B H 0.5618 0.3355 0.2114 0.081 Uiso 0.416(3) 1 calc R U P B 2
C13B C 0.461(3) 0.332(4) 0.3268(16) 0.049(4) Uani 0.416(3) 1 d D U P B 2
H13D H 0.5733 0.3081 0.3696 0.073 Uiso 0.416(3) 1 calc R U P B 2
H13E H 0.3682 0.2493 0.3017 0.073 Uiso 0.416(3) 1 calc R U P B 2
H13F H 0.4315 0.4133 0.3823 0.073 Uiso 0.416(3) 1 calc R U P B 2
O1C O 0.6425(17) 0.3541(12) 0.3919(10) 0.058(3) Uani 0.232(3) 1 d D U P C 3
H1C H 0.6808 0.3226 0.3323 0.087 Uiso 0.232(3) 1 calc DR U P C 3
C13C C 0.471(4) 0.349(5) 0.350(4) 0.056(5) Uani 0.232(3) 1 d D U P C 3
H13G H 0.4306 0.3109 0.2600 0.084 Uiso 0.232(3) 1 calc R U P C 3
H13H H 0.4419 0.4457 0.3750 0.084 Uiso 0.232(3) 1 calc R U P C 3
H13I H 0.4127 0.2876 0.3846 0.084 Uiso 0.232(3) 1 calc R U P C 3

loop_
_atom_site_aniso_label
_atom_site_aniso_U_11
_atom_site_aniso_U_22
_atom_site_aniso_U_33
_atom_site_aniso_U_23
_atom_site_aniso_U_13
_atom_site_aniso_U_12
C1 0.0365(17) 0.0203(14) 0.0213(13) 0.0030(11) 0.0117(12) -0.0036(12)
C2 0.0350(16) 0.0219(14) 0.0228(13) 0.0004(11) 0.0118(12) -0.0063(12)
C3 0.0368(17) 0.0289(15) 0.0283(14) 0.0152(12) 0.0110(13) 0.0023(13)
C4 0.0347(17) 0.0320(16) 0.0252(14) 0.0157(12) 0.0059(13) 0.0027(13)
C5 0.0261(15) 0.0297(15) 0.0325(15) 0.0109(12) 0.0018(12) 0.0019(12)
C6 0.0261(16) 0.0285(16) 0.0343(16) 0.0005(12) 0.0064(13) 0.0000(12)
C7 0.0312(16) 0.0291(15) 0.0260(14) -0.0018(12) 0.0102(13) -0.0089(13)
C8 0.073(3) 0.0236(15) 0.0257(15) 0.0100(12) 0.0214(16) 0.0000(15)
C9 0.079(3) 0.0319(17) 0.0250(15) 0.0178(13) 0.0165(17) 0.0188(17)
C10 0.047(2) 0.0231(15) 0.0295(15) 0.0061(12) 0.0034(14) 0.0134(14)
C11 0.0356(17) 0.0236(15) 0.0310(15) -0.0018(12) 0.0058(13) 0.0057(13)
C12 0.0264(15) 0.0266(15) 0.0267(14) 0.0005(11) 0.0069(12) 0.0015(12)
Cl1 0.0261(4) 0.0197(3) 0.0240(3) -0.0044(2) 0.0008(3) -0.0013(3)
Cl2A 0.043(4) 0.0189(10) 0.0395(16) 0.0078(9) 0.020(2) 0.0054(13)
Cl2B 0.060(4) 0.0205(8) 0.0553(15) 0.0066(8) 0.028(2) 0.0028(12)
Co1 0.0257(2) 0.01205(18) 0.01509(17) 0.00136(13) 0.00193(14) -0.00285(13)
N1 0.0264(12) 0.0188(11) 0.0175(10) 0.0033(9) 0.0024(9) -0.0032(9)
N2 0.0243(12) 0.0193(11) 0.0221(11) 0.0068(9) 0.0020(9) -0.0004(9)
N3 0.0349(14) 0.0174(11) 0.0178(11) 0.0012(9) 0.0076(10) -0.0034(10)
N4 0.0484(16) 0.0173(11) 0.0202(11) 0.0059(9) 0.0087(11) 0.0052(11)
O1A 0.050(4) 0.073(5) 0.064(5) -0.007(4) 0.023(4) 0.011(4)
C13A 0.066(7) 0.056(7) 0.058(9) 0.011(8) 0.014(8) 0.026(6)
O1B 0.060(4) 0.063(4) 0.052(4) 0.026(3) 0.028(3) 0.010(3)
C13B 0.062(6) 0.044(6) 0.049(9) 0.014(7) 0.026(6) 0.025(5)
O1C 0.072(7) 0.039(6) 0.053(6) 0.013(5) 0.009(5) -0.002(5)
C13C 0.065(8) 0.053(9) 0.055(9) 0.017(8) 0.025(8) 0.010(7)

loop_
_atom_type_symbol
_atom_type_description
_atom_type_scat_dispersion_real
_atom_type_scat_dispersion_imag
_atom_type_scat_source
C C 0.0033 0.0016 'International Tables Vol C Tables 4.2.6.8 and 6.1.1.4'
H H 0.0000 0.0000 'International Tables Vol C Tables 4.2.6.8 and 6.1.1.4'
Cl Cl 0.1484 0.1585 'International Tables Vol C Tables 4.2.6.8 and 6.1.1.4'
Co Co 0.3494 0.9721 'International Tables Vol C Tables 4.2.6.8 and 6.1.1.4'
N N 0.0061 0.0033 'International Tables Vol C Tables 4.2.6.8 and 6.1.1.4'
O O 0.0106 0.0060 'International Tables Vol C Tables 4.2.6.8 and 6.1.1.4'

loop_
_geom_angle_atom_site_label_1
_geom_angle_atom_site_label_2
_geom_angle_atom_site_label_3
_geom_angle
_geom_angle_site_symmetry_3
C2 C1 Co1 169.6(3) .
C1 C2 C2 178.8(4) 2_667
N1 C3 C4 107.0(2) .
N1 C3 H3A 110.3 .
C4 C3 H3A 110.3 .
N1 C3 H3B 110.3 .
C4 C3 H3B 110.3 .
H3A C3 H3B 108.6 .
N2 C4 C3 107.1(2) .
N2 C4 H4A 110.3 .
C3 C4 H4A 110.3 .
N2 C4 H4B 110.3 .
C3 C4 H4B 110.3 .
H4A C4 H4B 108.6 .
N2 C5 C6 112.2(2) .
N2 C5 H5A 109.2 .
C6 C5 H5A 109.2 .
N2 C5 H5B 109.2 .
C6 C5 H5B 109.2 .
H5A C5 H5B 107.9 .
C7 C6 C5 113.6(2) .
C7 C6 H6A 108.8 .
C5 C6 H6A 108.8 .
C7 C6 H6B 108.8 .
C5 C6 H6B 108.8 .
H6A C6 H6B 107.7 .
N3 C7 C6 112.0(2) .
N3 C7 H7A 109.2 .
C6 C7 H7A 109.2 .
N3 C7 H7B 109.2 .
C6 C7 H7B 109.2 .
H7A C7 H7B 107.9 .
N3 C8 C9 106.4(2) .
N3 C8 H8A 110.4 .
C9 C8 H8A 110.4 .
N3 C8 H8B 110.4 .
C9 C8 H8B 110.4 .
H8A C8 H8B 108.6 .
N4 C9 C8 107.2(3) .
N4 C9 H9A 110.3 .
C8 C9 H9A 110.3 .
N4 C9 H9B 110.3 .
C8 C9 H9B 110.3 .
H9A C9 H9B 108.5 .
N4 C10 C11 111.5(2) .
N4 C10 H10A 109.3 .
C11 C10 H10A 109.3 .
N4 C10 H10B 109.3 .
C11 C10 H10B 109.3 .
H10A C10 H10B 108.0 .
C12 C11 C10 113.8(2) .
C12 C11 H11A 108.8 .
C10 C11 H11A 108.8 .
C12 C11 H11B 108.8 .
C10 C11 H11B 108.8 .
H11A C11 H11B 107.7 .
N1 C12 C11 112.1(2) .
N1 C12 H12A 109.2 .
C11 C12 H12A 109.2 .
N1 C12 H12B 109.2 .
C11 C12 H12B 109.2 .
H12A C12 H12B 107.9 .
C1 Co1 N3 93.06(11) .
C1 Co1 N2 91.10(11) .
N3 Co1 N2 93.83(10) .
C1 Co1 N4 89.62(11) .
N3 Co1 N4 86.18(10) .
N2 Co1 N4 179.28(10) .
C1 Co1 N1 86.72(10) .
N3 Co1 N1 179.75(9) .
N2 Co1 N1 86.30(9) .
N4 Co1 N1 93.68(10) .
C1 Co1 Cl1 177.42(8) .
N3 Co1 Cl1 89.42(7) .
N2 Co1 Cl1 88.02(7) .
N4 Co1 Cl1 91.26(7) .
N1 Co1 Cl1 90.80(6) .
C12 N1 C3 111.2(2) .
C12 N1 Co1 119.62(17) .
C3 N1 Co1 107.75(17) .
C12 N1 H1 105.8 .
C3 N1 H1 105.8 .
Co1 N1 H1 105.8 .
C5 N2 C4 110.8(2) .
C5 N2 Co1 118.87(17) .
C4 N2 Co1 107.52(17) .
C5 N2 H2 106.3 .
C4 N2 H2 106.3 .
Co1 N2 H2 106.3 .
C7 N3 C8 110.9(2) .
C7 N3 Co1 119.00(17) .
C8 N3 Co1 108.43(18) .
C7 N3 H3 105.9 .
C8 N3 H3 105.9 .
Co1 N3 H3 105.9 .
C10 N4 C9 110.7(2) .
C10 N4 Co1 118.43(18) .
C9 N4 Co1 107.13(18) .
C10 N4 H4 106.7 .
C9 N4 H4 106.7 .
Co1 N4 H4 106.7 .
C13A O1A H1A 109.5 .
O1A C13A H13A 109.5 .
O1A C13A H13B 109.5 .
H13A C13A H13B 109.5 .
O1A C13A H13C 109.5 .
H13A C13A H13C 109.5 .
H13B C13A H13C 109.5 .
C13B O1B H1B 109.5 .
O1B C13B H13D 109.5 .
O1B C13B H13E 109.5 .
H13D C13B H13E 109.5 .
O1B C13B H13F 109.5 .
H13D C13B H13F 109.5 .
H13E C13B H13F 109.5 .
C13C O1C H1C 109.5 .
O1C C13C H13G 109.5 .
O1C C13C H13H 109.5 .
H13G C13C H13H 109.5 .
O1C C13C H13I 109.5 .
H13G C13C H13I 109.5 .
H13H C13C H13I 109.5 .

loop_
_geom_bond_atom_site_label_1
_geom_bond_atom_site_label_2
_geom_bond_distance
_geom_bond_site_symmetry_2
C1 C2 1.205(4) .
C1 Co1 1.884(3) .
C2 C2 1.387(5) 2_667
C3 N1 1.481(3) .
C3 C4 1.508(4) .
C3 H3A 0.9900 .
C3 H3B 0.9900 .
C4 N2 1.487(3) .
C4 H4A 0.9900 .
C4 H4B 0.9900 .
C5 N2 1.479(4) .
C5 C6 1.521(4) .
C5 H5A 0.9900 .
C5 H5B 0.9900 .
C6 C7 1.511(4) .
C6 H6A 0.9900 .
C6 H6B 0.9900 .
C7 N3 1.469(4) .
C7 H7A 0.9900 .
C7 H7B 0.9900 .
C8 N3 1.482(4) .
C8 C9 1.506(5) .
C8 H8A 0.9900 .
C8 H8B 0.9900 .
C9 N4 1.484(4) .
C9 H9A 0.9900 .
C9 H9B 0.9900 .
C10 N4 1.476(4) .
C10 C11 1.518(4) .
C10 H10A 0.9900 .
C10 H10B 0.9900 .
C11 C12 1.511(4) .
C11 H11A 0.9900 .
C11 H11B 0.9900 .
C12 N1 1.480(4) .
C12 H12A 0.9900 .
C12 H12B 0.9900 .
Cl1 Co1 2.3122(7) .
Cl2A Cl2B 0.624(3) .
Co1 N3 1.966(2) .
Co1 N2 1.975(2) .
Co1 N4 1.979(2) .
Co1 N1 1.982(2) .
N1 H1 1.0000 .
N2 H2 1.0000 .
N3 H3 1.0000 .
N4 H4 1.0000 .
O1A C13A 1.32(3) .
O1A H1A 0.8400 .
C13A H13A 0.9800 .
C13A H13B 0.9800 .
C13A H13C 0.9800 .
O1B C13B 1.32(3) .
O1B H1B 0.8400 .
C13B H13D 0.9800 .
C13B H13E 0.9800 .
C13B H13F 0.9800 .
O1C C13C 1.32(3) .
O1C H1C 0.8400 .
C13C H13G 0.9800 .
C13C H13H 0.9800 .
C13C H13I 0.9800 .

loop_
_geom_torsion_atom_site_label_1
_geom_torsion_atom_site_label_2
_geom_torsion_atom_site_label_3
_geom_torsion_atom_site_label_4
_geom_torsion
N1 C3 C4 N2 -54.1(3)
N2 C5 C6 C7 66.3(3)
C5 C6 C7 N3 -67.2(3)
N3 C8 C9 N4 54.3(3)
N4 C10 C11 C12 -68.9(3)
C10 C11 C12 N1 66.6(3)
C2 C1 Co1 N3 171.6(15)
C2 C1 Co1 N2 -94.5(15)
C2 C1 Co1 N4 85.5(15)
C2 C1 Co1 N1 -8.2(15)
C11 C12 N1 C3 179.8(2)
C11 C12 N1 Co1 -53.5(3)
C4 C3 N1 C12 173.3(2)
C4 C3 N1 Co1 40.4(2)
C6 C5 N2 C4 -179.9(2)
C6 C5 N2 Co1 -54.6(3)
C3 C4 N2 C5 172.5(2)
C3 C4 N2 Co1 41.1(2)
C6 C7 N3 C8 -176.5(2)
C6 C7 N3 Co1 56.7(3)
C9 C8 N3 C7 -172.6(2)
C9 C8 N3 Co1 -40.2(3)
C11 C10 N4 C9 -178.4(2)
C11 C10 N4 Co1 57.4(3)
C8 C9 N4 C10 -172.3(2)
C8 C9 N4 Co1 -41.9(3)
